data_7049436
loop_
_publ_author_name
'Rosenzweig, Michael W.'
'H\"ummer, Julian'
'Scheurer, Andreas'
'Lamsfus, Carlos Alvarez'
'Heinemann, Frank W.'
'Maron, Laurent'
'Mazzanti, Marinella'
'Meyer, Karsten'

_publ_section_title
;
 A complete series of uranium(iv) complexes with terminal
 hydrochalcogenido (EH) and chalcogenido (E) ligands E = O, S, Se, Te.
;
_journal_issue 29
_journal_name_full 'Dalton transactions (Cambridge, England : 2003)'
_journal_page_first 10853
_journal_page_last 10864
_journal_paper_doi 10.1039/c9dt00530g
_journal_volume 48
_journal_year 2019
_chemical_absolute_configuration ad
_chemical_formula_moiety 'C60 H78 N3 O3 Se1 U1, C18 H36 K1 N2 O6'
_chemical_formula_sum 'C78 H114 K N5 O9 Se U'
_chemical_formula_weight 1621.83
_space_group_crystal_system hexagonal
_space_group_IT_number 173
_space_group_name_Hall 'P 6c'
_space_group_name_H-M_alt 'P 63'
_symmetry_space_group_name_Hall 'P 6c'
_symmetry_space_group_name_H-M 'P 63'
_atom_sites_solution_hydrogens geom
_audit_creation_date 2019-01-24
_audit_creation_method
;
Olex2 1.2
(compiled 2018.05.29 svn.r3508 for OlexSys, GUI svn.r5506)
;
_audit_update_record
;
2019-01-25 deposited with the CCDC.    2019-03-25 downloaded from the CCDC.
;
_cell_angle_alpha 90
_cell_angle_beta 90
_cell_angle_gamma 120
_cell_formula_units_Z 2
_cell_length_a 14.920(2)
_cell_length_b 14.920(2)
_cell_length_c 19.254(3)
_cell_measurement_reflns_used 3851
_cell_measurement_temperature 100(2)
_cell_measurement_theta_max 23.37
_cell_measurement_theta_min 2.64
_cell_volume 3711.8(9)
_computing_cell_refinement 'Bruker SAINT'
_computing_data_collection 'Bruker APEX2'
_computing_data_reduction 'Bruker SAINT'
_computing_molecular_graphics 'SHELXTL 6.12 (Bruker AXS, 2002)'
_computing_publication_material 'Olex2 (Dolomanov et al., 2009)'
_computing_structure_refinement 'SHELXL-2016/6 (Sheldrick, 2015)'
_computing_structure_solution 'SHELX XT 2014/5 (Sheldrick, 2015)'
_diffrn_ambient_temperature 100(2)
_diffrn_detector_area_resol_mean 83.33
_diffrn_measured_fraction_theta_full 1.000
_diffrn_measured_fraction_theta_max 0.996
_diffrn_measurement_device_type 'Bruker Kappa APEX II CCD area detector'
_diffrn_measurement_method 'phi and omega scans'
_diffrn_radiation_monochromator 'Quazar focussing montel optics'
_diffrn_radiation_source 'ImuS micro-focus tube'
_diffrn_radiation_type MoK\a
_diffrn_radiation_wavelength 0.71073
_diffrn_reflns_av_R_equivalents 0.0934
_diffrn_reflns_av_unetI/netI 0.0846
_diffrn_reflns_Laue_measured_fraction_full 1.000
_diffrn_reflns_Laue_measured_fraction_max 0.996
_diffrn_reflns_limit_h_max 19
_diffrn_reflns_limit_h_min -20
_diffrn_reflns_limit_k_max 20
_diffrn_reflns_limit_k_min -20
_diffrn_reflns_limit_l_max 25
_diffrn_reflns_limit_l_min -26
_diffrn_reflns_number 32183
_diffrn_reflns_point_group_measured_fraction_full 1.000
_diffrn_reflns_point_group_measured_fraction_max 0.996
_diffrn_reflns_theta_full 25.242
_diffrn_reflns_theta_max 28.718
_diffrn_reflns_theta_min 1.898
_exptl_absorpt_coefficient_mu 2.792
_exptl_absorpt_correction_T_max 0.7458
_exptl_absorpt_correction_T_min 0.5972
_exptl_absorpt_correction_type multi-scan
_exptl_absorpt_process_details
;
SADABS-2014/4 (Bruker,2014/4) was used for absorption correction.
wR2(int) was 0.1092 before and 0.0786 after correction.
The Ratio of minimum to maximum transmission is 0.8008.
The \l/2 correction factor is 0.00150.
;
_exptl_crystal_colour brown
_exptl_crystal_density_diffrn 1.451
_exptl_crystal_description prism
_exptl_crystal_F_000 1668
_exptl_crystal_size_max 0.17
_exptl_crystal_size_mid 0.11
_exptl_crystal_size_min 0.09
_refine_diff_density_max 0.898
_refine_diff_density_min -0.784
_refine_diff_density_rms 0.096
_refine_ls_abs_structure_details
;
 Flack x determined using 1751 quotients [(I+)-(I-)]/[(I+)+(I-)]
 (Parsons, Flack and Wagner, Acta Cryst. B69 (2013) 249-259).
;
_refine_ls_abs_structure_Flack -0.007(6)
_refine_ls_extinction_method none
_refine_ls_goodness_of_fit_ref 0.975
_refine_ls_hydrogen_treatment constr
_refine_ls_matrix_type full
_refine_ls_number_parameters 287
_refine_ls_number_reflns 6397
_refine_ls_number_restraints 1
_refine_ls_restrained_S_all 0.975
_refine_ls_R_factor_all 0.0741
_refine_ls_R_factor_gt 0.0349
_refine_ls_shift/su_max 0.000
_refine_ls_shift/su_mean 0.000
_refine_ls_structure_factor_coef Fsqd
_refine_ls_weighting_details 'w=1/[\s^2^(Fo^2^)] where P=(Fo^2^+2Fc^2^)/3'
_refine_ls_weighting_scheme calc
_refine_ls_wR_factor_gt 0.0632
_refine_ls_wR_factor_ref 0.0735
_reflns_Friedel_coverage 0.943
_reflns_Friedel_fraction_full 1.000
_reflns_Friedel_fraction_max 0.996
_reflns_number_gt 4280
_reflns_number_total 6397
_reflns_threshold_expression 'I > 2\s(I)'
_cod_data_source_file c9dt00530g2.cif
_cod_data_source_block mr1529
_cod_depositor_comments 'Adding full bibliography for 7049435--7049440.cif.'
_cod_original_cell_volume 3711.9(13)
_cod_database_code 7049436
_shelx_shelxl_version_number 2016/6
_shelx_space_group_comment
;
The symmetry employed for this shelxl refinement is uniquely defined
by the following loop, which should always be used as a source of
symmetry information in preference to the above space-group names.
They are only intended as comments.
;
_shelx_estimated_absorpt_t_max 0.787
_shelx_estimated_absorpt_t_min 0.648
_olex2_refinement_description
;
1. Fixed Uiso
 At 1.2 times of:
  All C(H) groups, {H22A,H22B} of C22, {H23A,H23B} of C23, {H25A,H25B} of C25,
   {H26A,H26B} of C26, {H24A,H24B} of C24, {H21A,H21B} of C21, {H19A,H19B} of
  C19, {H14A,H14B} of C14, {H3A,H3B} of C3, {H16A,H16B} of C16, {H18A,H18B} of
  C18, {H17A,H17B} of C17, {H15A,H15B} of C15
 At 1.5 times of:
  All C(H,H,H) groups, {H1A,H1B} of C1, {H2A,H2B} of C2
2.a Ternary CH refined with riding coordinates:
 C11(H11), C12(H12), C13(H13)
2.b Secondary CH2 refined with riding coordinates:
 C1(H1A,H1B), C2(H2A,H2B), C3(H3A,H3B), C14(H14A,H14B), C15(H15A,H15B),
 C16(H16A,H16B), C17(H17A,H17B), C18(H18A,H18B), C19(H19A,H19B), C21(H21A,H21B),
  C22(H22A,H22B), C23(H23A,H23B), C24(H24A,H24B), C25(H25A,H25B), C26(H26A,H26B)
2.c Aromatic/amide H refined with riding coordinates:
 C7(H7), C9(H9)
2.d Idealised Me refined as rotating group:
 C20(H20A,H20B,H20C)
;
_olex2_submission_special_instructions 'No special instructions were received'

loop_
_space_group_symop_operation_xyz
'x, y, z'
'-y, x-y, z'
'-x+y, -x, z'
'-x, -y, z+1/2'
'y, -x+y, z+1/2'
'x-y, x, z+1/2'

loop_
_atom_site_label
_atom_site_type_symbol
_atom_site_fract_x
_atom_site_fract_y
_atom_site_fract_z
_atom_site_U_iso_or_equiv
_atom_site_adp_type
_atom_site_occupancy
_atom_site_site_symmetry_order
_atom_site_calc_flag
_atom_site_refinement_flags_posn
_atom_site_refinement_flags_adp
_atom_site_refinement_flags_occupancy
U1 U 0.000000 0.000000 0.74768(2) 0.01199(9) Uani 1 3 d S T P
Se1 Se 0.000000 0.000000 0.88763(5) 0.0177(2) Uani 1 3 d S T P
O1 O -0.0187(3) 0.1379(3) 0.7537(3) 0.0163(9) Uani 1 1 d . . .
N1 N -0.1028(4) 0.0162(4) 0.6302(3) 0.0124(12) Uani 1 1 d . . .
C1 C -0.1619(5) -0.0890(5) 0.6006(3) 0.0158(14) Uani 1 1 d . . .
H1A H -0.203907 -0.088162 0.561131 0.024 Uiso 1 1 calc R . .
H1B H -0.209832 -0.136564 0.636321 0.024 Uiso 1 1 calc R . .
C2 C -0.0368(5) 0.0924(5) 0.5759(3) 0.0147(14) Uani 1 1 d . . .
H2A H -0.067477 0.135453 0.562843 0.022 Uiso 1 1 calc R . .
H2B H -0.035784 0.054509 0.533973 0.022 Uiso 1 1 calc R . .
C3 C -0.1787(5) 0.0438(5) 0.6586(3) 0.0143(14) Uani 1 1 d . . .
H3A H -0.210946 0.001813 0.700726 0.017 Uiso 1 1 calc R . .
H3B H -0.234165 0.025525 0.623915 0.017 Uiso 1 1 calc R . .
C4 C -0.1319(6) 0.1568(6) 0.6770(3) 0.0160(16) Uani 1 1 d . . .
C5 C -0.0548(5) 0.1977(5) 0.7294(3) 0.0172(16) Uani 1 1 d . . .
C6 C -0.0181(4) 0.3004(4) 0.7529(4) 0.0130(12) Uani 1 1 d . . .
C7 C -0.0487(6) 0.3603(6) 0.7149(3) 0.0199(15) Uani 1 1 d . . .
H7 H -0.021912 0.430341 0.728458 0.024 Uiso 1 1 calc R . .
C8 C -0.1158(6) 0.3239(6) 0.6583(4) 0.0199(16) Uani 1 1 d . . .
C9 C -0.1608(6) 0.2190(6) 0.6427(3) 0.0191(17) Uani 1 1 d . . .
H9 H -0.212458 0.189982 0.607665 0.023 Uiso 1 1 calc R . .
C10 C 0.0475(5) 0.3415(5) 0.8185(4) 0.0159(13) Uani 1 1 d . . .
C11 C 0.2194(6) 0.3939(6) 0.8755(4) 0.0206(17) Uani 1 1 d . . .
H11 H 0.289729 0.402864 0.868081 0.025 Uiso 1 1 calc R . .
C12 C 0.0563(5) 0.3018(5) 0.9461(3) 0.0165(14) Uani 1 1 d . . .
H12 H 0.019863 0.250086 0.983854 0.020 Uiso 1 1 calc R . .
C13 C 0.1226(6) 0.4848(6) 0.9079(4) 0.0216(16) Uani 1 1 d . . .
H13 H 0.129886 0.553042 0.921030 0.026 Uiso 1 1 calc R . .
C14 C 0.1568(5) 0.3549(5) 0.8087(3) 0.0171(15) Uani 1 1 d . . .
H14A H 0.150178 0.287768 0.795486 0.021 Uiso 1 1 calc R . .
H14B H 0.193300 0.404852 0.770712 0.021 Uiso 1 1 calc R . .
C15 C 0.0613(6) 0.4471(5) 0.8404(3) 0.0197(15) Uani 1 1 d . . .
H15A H 0.098047 0.498423 0.803186 0.024 Uiso 1 1 calc R . .
H15B H -0.007537 0.440634 0.846639 0.024 Uiso 1 1 calc R . .
C16 C 0.1635(5) 0.3136(6) 0.9336(3) 0.0172(16) Uani 1 1 d . . .
H16A H 0.155739 0.246155 0.919902 0.021 Uiso 1 1 calc R . .
H16B H 0.204735 0.336659 0.976887 0.021 Uiso 1 1 calc R . .
C17 C 0.0670(6) 0.4064(5) 0.9667(4) 0.0246(17) Uani 1 1 d . . .
H17A H -0.002277 0.398126 0.974655 0.029 Uiso 1 1 calc R . .
H17B H 0.107301 0.431669 1.010288 0.029 Uiso 1 1 calc R . .
C18 C -0.0063(5) 0.2643(5) 0.8792(3) 0.0144(14) Uani 1 1 d . . .
H18A H -0.075821 0.255604 0.886943 0.017 Uiso 1 1 calc R . .
H18B H -0.015307 0.196025 0.866410 0.017 Uiso 1 1 calc R . .
C19 C 0.2302(6) 0.4979(6) 0.8970(4) 0.0266(19) Uani 1 1 d . . .
H19A H 0.270696 0.522486 0.940490 0.032 Uiso 1 1 calc R . .
H19B H 0.267395 0.550129 0.860362 0.032 Uiso 1 1 calc R . .
C20 C -0.1428(7) 0.3947(6) 0.6178(4) 0.033(2) Uani 1 1 d . . .
H20A H -0.207802 0.352843 0.592612 0.049 Uiso 1 1 calc GR . .
H20B H -0.087295 0.435644 0.584666 0.049 Uiso 1 1 calc GR . .
H20C H -0.150647 0.441142 0.650019 0.049 Uiso 1 1 calc GR . .
K1 K 0.666667 0.333333 0.97497(13) 0.0211(6) Uani 1 3 d S T P
O2 O 0.8031(5) 0.5163(4) 0.9045(3) 0.0358(15) Uani 1 1 d . . .
O3 O 0.8285(5) 0.5055(5) 1.0476(3) 0.0452(17) Uani 1 1 d . . .
N2 N 0.666667 0.333333 0.8244(6) 0.033(3) Uani 1 3 d S T P
N3 N 0.666667 0.333333 1.1302(5) 0.052(4) Uani 1 3 d S T P
C21 C 0.7123(7) 0.4400(7) 0.7993(4) 0.043(2) Uani 1 1 d . . .
H21A H 0.663627 0.465282 0.809165 0.051 Uiso 1 1 calc R . .
H21B H 0.720307 0.440016 0.748232 0.051 Uiso 1 1 calc R . .
C22 C 0.8181(7) 0.5159(7) 0.8314(4) 0.041(2) Uani 1 1 d . . .
H22A H 0.868800 0.493292 0.821181 0.049 Uiso 1 1 calc R . .
H22B H 0.844489 0.586136 0.812108 0.049 Uiso 1 1 calc R . .
C23 C 0.8974(7) 0.5888(7) 0.9376(5) 0.046(3) Uani 1 1 d . . .
H23A H 0.928651 0.656243 0.913212 0.055 Uiso 1 1 calc R . .
H23B H 0.947264 0.563379 0.936385 0.055 Uiso 1 1 calc R . .
C24 C 0.8730(6) 0.6009(6) 1.0107(6) 0.054(3) Uani 1 1 d . . .
H24A H 0.937246 0.652215 1.034445 0.064 Uiso 1 1 calc R . .
H24B H 0.824184 0.627634 1.011084 0.064 Uiso 1 1 calc R . .
C25 C 0.8033(9) 0.5183(9) 1.1169(5) 0.064(3) Uani 1 1 d . . .
H25A H 0.747758 0.536209 1.116545 0.077 Uiso 1 1 calc R . .
H25B H 0.864821 0.575056 1.140030 0.077 Uiso 1 1 calc R . .
C26 C 0.7679(9) 0.4186(9) 1.1553(5) 0.070(4) Uani 1 1 d . . .
H26A H 0.820709 0.397468 1.150183 0.084 Uiso 1 1 calc R . .
H26B H 0.762053 0.430190 1.205310 0.084 Uiso 1 1 calc R . .

loop_
_atom_site_aniso_label
_atom_site_aniso_U_11
_atom_site_aniso_U_22
_atom_site_aniso_U_33
_atom_site_aniso_U_23
_atom_site_aniso_U_13
_atom_site_aniso_U_12
U1 0.01070(10) 0.01070(10) 0.01458(14) 0.000 0.000 0.00535(5)
Se1 0.0209(4) 0.0209(4) 0.0112(4) 0.000 0.000 0.01044(18)
O1 0.022(2) 0.016(2) 0.015(2) -0.003(2) -0.002(3) 0.0126(19)
N1 0.010(3) 0.012(3) 0.013(3) 0.002(2) 0.002(2) 0.003(2)
C1 0.015(3) 0.019(4) 0.014(3) 0.006(3) 0.002(3) 0.008(3)
C2 0.017(3) 0.018(3) 0.012(3) 0.001(3) 0.002(3) 0.012(3)
C3 0.015(4) 0.019(4) 0.009(3) 0.000(3) -0.001(3) 0.009(3)
C4 0.016(4) 0.022(4) 0.013(3) -0.002(3) 0.002(3) 0.012(4)
C5 0.024(4) 0.020(4) 0.014(4) 0.005(2) 0.005(3) 0.016(3)
C6 0.013(3) 0.017(3) 0.011(3) 0.004(4) 0.004(3) 0.009(2)
C7 0.025(4) 0.018(4) 0.020(3) 0.004(3) 0.006(3) 0.014(3)
C8 0.024(4) 0.024(4) 0.017(3) 0.003(3) -0.002(3) 0.016(4)
C9 0.019(4) 0.031(5) 0.016(3) 0.000(3) 0.000(3) 0.018(4)
C10 0.016(3) 0.012(3) 0.019(3) 0.000(3) -0.002(3) 0.006(3)
C11 0.012(4) 0.021(4) 0.026(4) -0.002(3) -0.006(3) 0.006(3)
C12 0.024(4) 0.013(4) 0.013(3) 0.004(3) 0.001(3) 0.010(3)
C13 0.020(4) 0.015(4) 0.030(4) -0.004(3) -0.006(3) 0.009(3)
C14 0.019(4) 0.021(4) 0.013(3) 0.005(3) 0.004(3) 0.011(3)
C15 0.022(4) 0.015(4) 0.022(3) -0.002(3) -0.003(3) 0.009(3)
C16 0.018(4) 0.019(4) 0.016(3) 0.000(3) -0.004(3) 0.010(3)
C17 0.029(4) 0.028(4) 0.020(3) -0.013(3) -0.009(3) 0.017(4)
C18 0.012(3) 0.011(3) 0.019(3) 0.003(3) 0.003(3) 0.005(3)
C19 0.029(5) 0.020(4) 0.030(4) 0.003(4) -0.005(4) 0.013(4)
C20 0.048(6) 0.029(5) 0.030(4) 0.003(4) -0.011(4) 0.026(4)
K1 0.0229(8) 0.0229(8) 0.0174(12) 0.000 0.000 0.0115(4)
O2 0.028(4) 0.023(3) 0.051(4) 0.005(3) 0.007(3) 0.009(3)
O3 0.048(4) 0.040(4) 0.044(4) -0.021(3) -0.011(3) 0.019(3)
N2 0.036(4) 0.036(4) 0.027(6) 0.000 0.000 0.018(2)
N3 0.070(7) 0.070(7) 0.016(6) 0.000 0.000 0.035(3)
C21 0.052(6) 0.051(6) 0.029(5) 0.014(4) 0.010(4) 0.029(5)
C22 0.045(6) 0.043(6) 0.042(6) 0.023(4) 0.025(4) 0.027(5)
C23 0.023(5) 0.026(5) 0.084(7) -0.001(5) 0.012(5) 0.009(5)
C24 0.026(5) 0.023(4) 0.100(10) -0.025(6) 0.001(6) 0.004(4)
C25 0.071(9) 0.055(8) 0.053(7) -0.033(6) -0.021(6) 0.022(7)
C26 0.092(10) 0.076(9) 0.034(5) -0.027(6) -0.030(6) 0.035(8)

loop_
_atom_type_symbol
_atom_type_description
_atom_type_scat_dispersion_real
_atom_type_scat_dispersion_imag
_atom_type_scat_source
C C 0.0033 0.0016 'International Tables Vol C Tables 4.2.6.8 and 6.1.1.4'
H H 0.0000 0.0000 'International Tables Vol C Tables 4.2.6.8 and 6.1.1.4'
N N 0.0061 0.0033 'International Tables Vol C Tables 4.2.6.8 and 6.1.1.4'
O O 0.0106 0.0060 'International Tables Vol C Tables 4.2.6.8 and 6.1.1.4'
Se Se -0.0929 2.2259 'International Tables Vol C Tables 4.2.6.8 and 6.1.1.4'
K K 0.2009 0.2494 'International Tables Vol C Tables 4.2.6.8 and 6.1.1.4'
U U -9.6767 9.6646 'International Tables Vol C Tables 4.2.6.8 and 6.1.1.4'

loop_
_geom_angle_atom_site_label_1
_geom_angle_atom_site_label_2
_geom_angle_atom_site_label_3
_geom_angle
_geom_angle_site_symmetry_1
_geom_angle_site_symmetry_3
Se1 U1 N1 143.60(11) . 3
Se1 U1 N1 143.60(11) . 2
Se1 U1 N1 143.60(11) . .
O1 U1 Se1 86.99(15) . .
O1 U1 Se1 86.99(15) 2 .
O1 U1 Se1 86.99(15) 3 .
O1 U1 O1 119.73(3) 2 3
O1 U1 O1 119.73(3) . 3
O1 U1 O1 119.73(3) . 2
O1 U1 N1 82.75(18) . 3
O1 U1 N1 68.56(18) . .
O1 U1 N1 128.21(18) 2 3
O1 U1 N1 128.21(18) . 2
O1 U1 N1 68.56(18) 2 2
O1 U1 N1 68.56(18) 3 3
O1 U1 N1 82.75(18) 2 .
O1 U1 N1 128.22(18) 3 .
O1 U1 N1 82.75(17) 3 2
N1 U1 N1 61.86(18) . 2
N1 U1 N1 61.86(18) 2 3
N1 U1 N1 61.86(18) . 3
C5 O1 U1 151.9(5) . .
C1 N1 U1 106.3(4) . .
C1 N1 C2 110.8(5) . .
C1 N1 C3 107.7(5) . .
C2 N1 U1 116.6(4) . .
C3 N1 U1 104.5(3) . .
C3 N1 C2 110.5(5) . .
N1 C1 H1A 109.1 . .
N1 C1 H1B 109.1 . .
N1 C1 C2 112.3(5) . 2
H1A C1 H1B 107.9 . .
C2 C1 H1A 109.1 2 .
C2 C1 H1B 109.1 2 .
N1 C2 C1 112.2(5) . 3
N1 C2 H2A 109.2 . .
N1 C2 H2B 109.2 . .
C1 C2 H2A 109.2 3 .
C1 C2 H2B 109.2 3 .
H2A C2 H2B 107.9 . .
N1 C3 H3A 108.8 . .
N1 C3 H3B 108.8 . .
N1 C3 C4 113.9(6) . .
H3A C3 H3B 107.7 . .
C4 C3 H3A 108.8 . .
C4 C3 H3B 108.8 . .
C5 C4 C3 118.0(6) . .
C9 C4 C3 121.1(6) . .
C9 C4 C5 120.9(7) . .
O1 C5 C4 118.2(6) . .
O1 C5 C6 122.8(6) . .
C4 C5 C6 118.9(6) . .
C5 C6 C10 121.5(6) . .
C7 C6 C5 116.8(6) . .
C7 C6 C10 121.7(6) . .
C6 C7 H7 117.9 . .
C8 C7 C6 124.2(7) . .
C8 C7 H7 117.9 . .
C7 C8 C20 121.3(7) . .
C9 C8 C7 117.1(6) . .
C9 C8 C20 121.6(7) . .
C4 C9 C8 121.2(7) . .
C4 C9 H9 119.4 . .
C8 C9 H9 119.4 . .
C6 C10 C14 111.9(5) . .
C6 C10 C15 111.6(5) . .
C6 C10 C18 109.5(5) . .
C14 C10 C18 107.9(5) . .
C15 C10 C14 107.9(5) . .
C15 C10 C18 107.9(6) . .
C14 C11 H11 109.4 . .
C14 C11 C16 109.0(6) . .
C14 C11 C19 110.3(6) . .
C16 C11 H11 109.4 . .
C19 C11 H11 109.4 . .
C19 C11 C16 109.4(6) . .
C16 C12 H12 109.6 . .
C16 C12 C17 110.4(6) . .
C17 C12 H12 109.6 . .
C18 C12 H12 109.6 . .
C18 C12 C16 108.8(5) . .
C18 C12 C17 108.9(5) . .
C15 C13 H13 109.3 . .
C15 C13 C17 110.5(6) . .
C15 C13 C19 109.0(6) . .
C17 C13 H13 109.3 . .
C19 C13 H13 109.3 . .
C19 C13 C17 109.2(6) . .
C10 C14 H14A 109.5 . .
C10 C14 H14B 109.5 . .
C11 C14 C10 110.5(5) . .
C11 C14 H14A 109.5 . .
C11 C14 H14B 109.5 . .
H14A C14 H14B 108.1 . .
C10 C15 H15A 109.4 . .
C10 C15 H15B 109.4 . .
C13 C15 C10 111.1(6) . .
C13 C15 H15A 109.4 . .
C13 C15 H15B 109.4 . .
H15A C15 H15B 108.0 . .
C11 C16 H16A 109.8 . .
C11 C16 H16B 109.8 . .
C12 C16 C11 109.3(6) . .
C12 C16 H16A 109.8 . .
C12 C16 H16B 109.8 . .
H16A C16 H16B 108.3 . .
C12 C17 H17A 109.9 . .
C12 C17 H17B 109.9 . .
C13 C17 C12 108.9(5) . .
C13 C17 H17A 109.9 . .
C13 C17 H17B 109.9 . .
H17A C17 H17B 108.3 . .
C10 C18 H18A 109.3 . .
C10 C18 H18B 109.3 . .
C12 C18 C10 111.7(5) . .
C12 C18 H18A 109.3 . .
C12 C18 H18B 109.3 . .
H18A C18 H18B 107.9 . .
C11 C19 H19A 109.8 . .
C11 C19 H19B 109.8 . .
C13 C19 C11 109.6(6) . .
C13 C19 H19A 109.8 . .
C13 C19 H19B 109.8 . .
H19A C19 H19B 108.2 . .
C8 C20 H20A 109.5 . .
C8 C20 H20B 109.5 . .
C8 C20 H20C 109.5 . .
H20A C20 H20B 109.5 . .
H20A C20 H20C 109.5 . .
H20B C20 H20C 109.5 . .
O2 K1 O2 98.60(17) 3_665 .
O2 K1 O2 98.60(17) 3_665 2_655
O2 K1 O2 98.60(17) . 2_655
O2 K1 O3 59.14(18) 3_665 3_665
O2 K1 O3 59.14(18) . .
O2 K1 O3 118.94(17) . 2_655
O2 K1 O3 137.58(17) . 3_665
O2 K1 O3 137.58(17) 3_665 2_655
O2 K1 O3 118.93(17) 2_655 3_665
O2 K1 O3 59.14(18) 2_655 2_655
O2 K1 O3 118.94(17) 3_665 .
O2 K1 O3 137.58(17) 2_655 .
O2 K1 N2 61.10(13) . .
O2 K1 N2 61.10(13) 2_655 .
O2 K1 N2 61.10(13) 3_665 .
O2 K1 N3 118.90(13) . .
O2 K1 N3 118.90(13) 2_655 .
O2 K1 N3 118.90(13) 3_665 .
O3 K1 O3 98.12(17) . 2_655
O3 K1 O3 98.12(18) 3_665 2_655
O3 K1 O3 98.12(18) 3_665 .
O3 K1 N2 119.28(13) 3_665 .
O3 K1 N2 119.28(14) . .
O3 K1 N2 119.28(13) 2_655 .
O3 K1 N3 60.72(14) . .
O3 K1 N3 60.72(14) 2_655 .
O3 K1 N3 60.72(13) 3_665 .
N2 K1 N3 180.0 . .
C22 O2 K1 120.8(5) . .
C22 O2 C23 110.3(7) . .
C23 O2 K1 118.9(5) . .
C24 O3 K1 114.6(5) . .
C24 O3 C25 110.8(8) . .
C25 O3 K1 114.7(6) . .
C21 N2 K1 109.3(5) 2_655 .
C21 N2 K1 109.3(5) . .
C21 N2 K1 109.3(5) 3_665 .
C21 N2 C21 109.6(5) 3_665 2_655
C21 N2 C21 109.6(5) 3_665 .
C21 N2 C21 109.6(5) 2_655 .
C26 N3 K1 108.9(6) . .
C26 N3 K1 108.9(6) 3_665 .
C26 N3 K1 108.9(6) 2_655 .
C26 N3 C26 110.0(6) . 2_655
C26 N3 C26 110.0(6) 3_665 .
C26 N3 C26 110.0(6) 3_665 2_655
N2 C21 H21A 108.6 . .
N2 C21 H21B 108.6 . .
N2 C21 C22 114.5(7) . .
H21A C21 H21B 107.6 . .
C22 C21 H21A 108.6 . .
C22 C21 H21B 108.6 . .
O2 C22 C21 107.2(6) . .
O2 C22 H22A 110.3 . .
O2 C22 H22B 110.3 . .
C21 C22 H22A 110.3 . .
C21 C22 H22B 110.3 . .
H22A C22 H22B 108.5 . .
O2 C23 H23A 110.1 . .
O2 C23 H23B 110.1 . .
O2 C23 C24 107.8(7) . .
H23A C23 H23B 108.5 . .
C24 C23 H23A 110.1 . .
C24 C23 H23B 110.1 . .
O3 C24 C23 111.8(7) . .
O3 C24 H24A 109.3 . .
O3 C24 H24B 109.3 . .
C23 C24 H24A 109.3 . .
C23 C24 H24B 109.3 . .
H24A C24 H24B 107.9 . .
O3 C25 H25A 110.0 . .
O3 C25 H25B 110.0 . .
O3 C25 C26 108.3(9) . .
H25A C25 H25B 108.4 . .
C26 C25 H25A 110.0 . .
C26 C25 H25B 110.0 . .
N3 C26 C25 113.1(8) . .
N3 C26 H26A 109.0 . .
N3 C26 H26B 109.0 . .
C25 C26 H26A 109.0 . .
C25 C26 H26B 109.0 . .
H26A C26 H26B 107.8 . .

loop_
_geom_bond_atom_site_label_1
_geom_bond_atom_site_label_2
_geom_bond_distance
_geom_bond_site_symmetry_2
U1 Se1 2.6947(11) .
U1 O1 2.213(4) .
U1 O1 2.213(4) 2
U1 O1 2.213(4) 3
U1 N1 2.811(5) 2
U1 N1 2.811(5) 3
U1 N1 2.811(5) .
O1 C5 1.337(8) .
N1 C1 1.476(8) .
N1 C2 1.495(8) .
N1 C3 1.489(8) .
C1 H1A 0.9900 .
C1 H1B 0.9900 .
C1 C2 1.511(8) 2
C2 H2A 0.9900 .
C2 H2B 0.9900 .
C3 H3A 0.9900 .
C3 H3B 0.9900 .
C3 C4 1.509(10) .
C4 C5 1.418(9) .
C4 C9 1.372(10) .
C5 C6 1.418(9) .
C6 C7 1.397(9) .
C6 C10 1.526(9) .
C7 H7 0.9500 .
C7 C8 1.393(9) .
C8 C9 1.393(10) .
C8 C20 1.519(9) .
C9 H9 0.9500 .
C10 C14 1.551(8) .
C10 C15 1.541(8) .
C10 C18 1.553(9) .
C11 H11 1.0000 .
C11 C14 1.525(9) .
C11 C16 1.543(9) .
C11 C19 1.534(10) .
C12 H12 1.0000 .
C12 C16 1.537(9) .
C12 C17 1.540(9) .
C12 C18 1.524(8) .
C13 H13 1.0000 .
C13 C15 1.527(9) .
C13 C17 1.539(10) .
C13 C19 1.532(10) .
C14 H14A 0.9900 .
C14 H14B 0.9900 .
C15 H15A 0.9900 .
C15 H15B 0.9900 .
C16 H16A 0.9900 .
C16 H16B 0.9900 .
C17 H17A 0.9900 .
C17 H17B 0.9900 .
C18 H18A 0.9900 .
C18 H18B 0.9900 .
C19 H19A 0.9900 .
C19 H19B 0.9900 .
C20 H20A 0.9800 .
C20 H20B 0.9800 .
C20 H20C 0.9800 .
K1 O2 2.807(6) 3_665
K1 O2 2.807(6) 2_655
K1 O2 2.807(6) .
K1 O3 2.860(6) .
K1 O3 2.860(6) 2_655
K1 O3 2.860(6) 3_665
K1 N2 2.898(12) .
K1 N3 2.990(11) .
O2 C22 1.425(9) .
O2 C23 1.426(10) .
O3 C24 1.424(10) .
O3 C25 1.424(11) .
N2 C21 1.465(9) 3_665
N2 C21 1.465(9) .
N2 C21 1.465(9) 2_655
N3 C26 1.487(10) .
N3 C26 1.487(10) 2_655
N3 C26 1.487(10) 3_665
C21 H21A 0.9900 .
C21 H21B 0.9900 .
C21 C22 1.539(12) .
C22 H22A 0.9900 .
C22 H22B 0.9900 .
C23 H23A 0.9900 .
C23 H23B 0.9900 .
C23 C24 1.488(12) .
C24 H24A 0.9900 .
C24 H24B 0.9900 .
C25 H25A 0.9900 .
C25 H25B 0.9900 .
C25 C26 1.501(15) .
C26 H26A 0.9900 .
C26 H26B 0.9900 .

loop_
_geom_torsion_atom_site_label_1
_geom_torsion_atom_site_label_2
_geom_torsion_atom_site_label_3
_geom_torsion_atom_site_label_4
_geom_torsion
_geom_torsion_site_symmetry_1
_geom_torsion_site_symmetry_4
U1 O1 C5 C4 13.8(13) . .
U1 O1 C5 C6 -165.1(6) . .
U1 N1 C1 C2 -63.3(5) . 2
U1 N1 C2 C1 -10.6(6) . 3
U1 N1 C3 C4 79.5(5) . .
O1 C5 C6 C7 169.0(6) . .
O1 C5 C6 C10 -13.7(10) . .
N1 C3 C4 C5 -62.3(7) . .
N1 C3 C4 C9 115.8(7) . .
C1 N1 C2 C1 -132.3(5) . 3
C1 N1 C3 C4 -167.8(5) . .
C2 N1 C1 C2 64.3(7) . 2
C2 N1 C3 C4 -46.7(7) . .
C3 N1 C1 C2 -174.8(5) . 2
C3 N1 C2 C1 108.5(6) . 3
C3 C4 C5 O1 7.9(9) . .
C3 C4 C5 C6 -173.1(6) . .
C3 C4 C9 C8 -178.3(6) . .
C4 C5 C6 C7 -10.0(9) . .
C4 C5 C6 C10 167.3(6) . .
C5 C4 C9 C8 -0.3(11) . .
C5 C6 C7 C8 3.2(10) . .
C5 C6 C10 C14 69.2(8) . .
C5 C6 C10 C15 -169.8(6) . .
C5 C6 C10 C18 -50.4(8) . .
C6 C7 C8 C9 5.1(11) . .
C6 C7 C8 C20 -177.8(7) . .
C6 C10 C14 C11 -178.8(5) . .
C6 C10 C15 C13 177.2(6) . .
C6 C10 C18 C12 179.9(5) . .
C7 C6 C10 C14 -113.6(7) . .
C7 C6 C10 C15 7.4(9) . .
C7 C6 C10 C18 126.8(6) . .
C7 C8 C9 C4 -6.5(11) . .
C9 C4 C5 O1 -170.2(6) . .
C9 C4 C5 C6 8.8(10) . .
C10 C6 C7 C8 -174.1(6) . .
C14 C10 C15 C13 -59.5(7) . .
C14 C10 C18 C12 57.9(7) . .
C14 C11 C16 C12 -61.7(7) . .
C14 C11 C19 C13 59.2(8) . .
C15 C10 C14 C11 58.1(7) . .
C15 C10 C18 C12 -58.4(7) . .
C15 C13 C17 C12 59.6(7) . .
C15 C13 C19 C11 -59.5(8) . .
C16 C11 C14 C10 61.1(7) . .
C16 C11 C19 C13 -60.7(8) . .
C16 C12 C17 C13 59.6(7) . .
C16 C12 C18 C10 -59.7(7) . .
C17 C12 C16 C11 -58.9(7) . .
C17 C12 C18 C10 60.7(7) . .
C17 C13 C15 C10 -59.2(8) . .
C17 C13 C19 C11 61.4(7) . .
C18 C10 C14 C11 -58.2(7) . .
C18 C10 C15 C13 56.8(7) . .
C18 C12 C16 C11 60.5(7) . .
C18 C12 C17 C13 -59.8(7) . .
C19 C11 C14 C10 -59.0(7) . .
C19 C11 C16 C12 59.0(7) . .
C19 C13 C15 C10 60.9(8) . .
C19 C13 C17 C12 -60.3(7) . .
C20 C8 C9 C4 176.4(7) . .
K1 O2 C22 C21 37.6(8) . .
K1 O2 C23 C24 -45.0(9) . .
K1 O3 C24 C23 -46.8(8) . .
K1 O3 C25 C26 54.5(10) . .
K1 N2 C21 C22 51.1(7) . .
K1 N3 C26 C25 44.6(11) . .
O2 C23 C24 O3 60.2(10) . .
O3 C25 C26 N3 -68.6(12) . .
N2 C21 C22 O2 -60.2(9) . .
C21 N2 C21 C22 -68.7(12) 3_665 .
C21 N2 C21 C22 170.9(7) 2_655 .
C22 O2 C23 C24 169.2(7) . .
C23 O2 C22 C21 -177.4(7) . .
C24 O3 C25 C26 -173.9(8) . .
C25 O3 C24 C23 -178.5(8) . .
C26 N3 C26 C25 -74.8(16) 2_655 .
C26 N3 C26 C25 163.9(10) 3_665 .
